data_4307768
loop_
_publ_author_name
'Zhi-Guo Gu'
'Wei Liu'
'Qiao-Fang Yang'
'Xin-Hui Zhou'
'Jing-Lin Zuo'
'Xiao-Zeng You'

_publ_section_title
;
Cyano-Bridged FeIII2CuII3 and FeIII4NiII4 Complexes: Syntheses, Structures,
and Magnetic Properties
;
_journal_name_full 'Inorganic Chemistry'
_journal_page_first 3236
_journal_page_last 3244
_journal_paper_doi 10.1021/ic062267q
_journal_volume 46
_journal_year 2007
_chemical_formula_sum 'C112 H108 B4 Cl4 Fe4 N52 Ni4 O28'
_chemical_formula_weight 3273.78
_chemical_name_systematic
; 
 ? 
;
_space_group_IT_number 70
_symmetry_cell_setting orthorhombic
_symmetry_space_group_name_Hall '-F 2uv 2vw'
_symmetry_space_group_name_H-M 'F d d d :2'
_atom_sites_solution_hydrogens geom
_atom_sites_solution_primary direct
_atom_sites_solution_secondary difmap
_audit_creation_method SHELXL-97
_cell_angle_alpha 90.00
_cell_angle_beta 90.00
_cell_angle_gamma 90.00
_cell_formula_units_Z 8
_cell_length_a 18.6771(16)
_cell_length_b 30.5524(16)
_cell_length_c 52.567(3)
_cell_measurement_reflns_used 3245
_cell_measurement_temperature 293(2)
_cell_measurement_theta_max 26.3
_cell_measurement_theta_min 2.5
_cell_volume 29996(3)
_computing_cell_refinement SMART
_computing_data_collection 'SMART (Bruker, 2000)'
_computing_data_reduction 'SAINT (Bruker, 2000)'
_computing_molecular_graphics SHELXTL
_computing_publication_material SHELXTL
_computing_structure_refinement SHELXTL
_computing_structure_solution 'SHELXTL (Bruker, 2000)'
_diffrn_ambient_temperature 293(2)
_diffrn_measured_fraction_theta_full 1.000
_diffrn_measured_fraction_theta_max 1.000
_diffrn_measurement_device_type 'Bruker Smart Aepex CCD area detector'
_diffrn_measurement_method 'phi and omega scans'
_diffrn_radiation_monochromator graphite
_diffrn_radiation_source 'fine-focus sealed tube'
_diffrn_radiation_type MoK\a
_diffrn_radiation_wavelength 0.71073
_diffrn_reflns_av_R_equivalents 0.0750
_diffrn_reflns_av_sigmaI/netI 0.0805
_diffrn_reflns_limit_h_max 22
_diffrn_reflns_limit_h_min -23
_diffrn_reflns_limit_k_max 37
_diffrn_reflns_limit_k_min -33
_diffrn_reflns_limit_l_max 40
_diffrn_reflns_limit_l_min -64
_diffrn_reflns_number 40102
_diffrn_reflns_theta_full 26.00
_diffrn_reflns_theta_max 26.00
_diffrn_reflns_theta_min 1.54
_exptl_absorpt_coefficient_mu 1.020
_exptl_absorpt_correction_T_max 0.7845
_exptl_absorpt_correction_T_min 0.7427
_exptl_absorpt_correction_type multi-scan
_exptl_absorpt_process_details 'SADABS, Bruker(2000)'
_exptl_crystal_colour red
_exptl_crystal_density_diffrn 1.450
_exptl_crystal_density_method 'not measured'
_exptl_crystal_description block
_exptl_crystal_F_000 13376
_exptl_crystal_size_max 0.31
_exptl_crystal_size_mid 0.30
_exptl_crystal_size_min 0.25
_refine_diff_density_max 0.512
_refine_diff_density_min -0.834
_refine_diff_density_rms 0.075
_refine_ls_extinction_method none
_refine_ls_goodness_of_fit_ref 1.014
_refine_ls_hydrogen_treatment mixed
_refine_ls_matrix_type full
_refine_ls_number_parameters 480
_refine_ls_number_reflns 7370
_refine_ls_number_restraints 0
_refine_ls_restrained_S_all 1.014
_refine_ls_R_factor_all 0.1136
_refine_ls_R_factor_gt 0.0667
_refine_ls_shift/su_max 0.019
_refine_ls_shift/su_mean 0.000
_refine_ls_structure_factor_coef Fsqd
_refine_ls_weighting_details 'calc w=1/[\s^2^(Fo^2^)+(0.0657P)^2^+0.0000P] where P=(Fo^2^+2Fc^2^)/3'
_refine_ls_weighting_scheme calc
_refine_ls_wR_factor_gt 0.1366
_refine_ls_wR_factor_ref 0.1459
_reflns_number_gt 4355
_reflns_number_total 7370
_reflns_threshold_expression >2sigma(I)
_cod_data_source_file ic062267qsi20061128_104028.cif
_cod_data_source_block 260330b
_cod_original_sg_symbol_H-M 'F d d d'
_cod_database_code 4307768

loop_
_symmetry_equiv_pos_as_xyz
'x, y, z'
'-x+1/4, -y+1/4, z'
'x, -y+1/4, -z+1/4'
'-x+1/4, y, -z+1/4'
'x, y+1/2, z+1/2'
'-x+1/4, -y+3/4, z+1/2'
'x, -y+3/4, -z+3/4'
'-x+1/4, y+1/2, -z+3/4'
'x+1/2, y, z+1/2'
'-x+3/4, -y+1/4, z+1/2'
'x+1/2, -y+1/4, -z+3/4'
'-x+3/4, y, -z+3/4'
'x+1/2, y+1/2, z'
'-x+3/4, -y+3/4, z'
'x+1/2, -y+3/4, -z+1/4'
'-x+3/4, y+1/2, -z+1/4'
'-x, -y, -z'
'x-1/4, y-1/4, -z'
'-x, y-1/4, z-1/4'
'x-1/4, -y, z-1/4'
'-x, -y+1/2, -z+1/2'
'x-1/4, y+1/4, -z+1/2'
'-x, y+1/4, z+1/4'
'x-1/4, -y+1/2, z+1/4'
'-x+1/2, -y, -z+1/2'
'x+1/4, y-1/4, -z+1/2'
'-x+1/2, y-1/4, z+1/4'
'x+1/4, -y, z+1/4'
'-x+1/2, -y+1/2, -z'
'x+1/4, y+1/4, -z'
'-x+1/2, y+1/4, z-1/4'
'x+1/4, -y+1/2, z-1/4'

loop_
_atom_site_label
_atom_site_type_symbol
_atom_site_fract_x
_atom_site_fract_y
_atom_site_fract_z
_atom_site_U_iso_or_equiv
_atom_site_adp_type
_atom_site_occupancy
_atom_site_symmetry_multiplicity
_atom_site_calc_flag
_atom_site_refinement_flags
_atom_site_disorder_assembly
_atom_site_disorder_group
B1 B 0.8668(3) 0.7547(2) 0.21144(11) 0.0534(15) Uani 1 1 d . . .
C1 C 0.7345(3) 0.67268(16) 0.22735(8) 0.0493(12) Uani 1 1 d . . .
H1 H 0.6992 0.6529 0.2225 0.059 Uiso 1 1 calc R . .
C2 C 0.7598(3) 0.6789(2) 0.25241(10) 0.0645(15) Uani 1 1 d . . .
H2 H 0.7454 0.6643 0.2671 0.077 Uiso 1 1 calc R . .
C3 C 0.8092(3) 0.71038(17) 0.25032(9) 0.0560(14) Uani 1 1 d . . .
H3 H 0.8353 0.7218 0.2639 0.067 Uiso 1 1 calc R . .
C4 C 0.7347(3) 0.80424(16) 0.16894(11) 0.0592(14) Uani 1 1 d . . .
H4 H 0.6980 0.8023 0.1570 0.071 Uiso 1 1 calc R . .
C5 C 0.7589(3) 0.84293(18) 0.18007(11) 0.0630(15) Uani 1 1 d . . .
H5 H 0.7437 0.8713 0.1766 0.076 Uiso 1 1 calc R . .
C6 C 0.8116(3) 0.82955(18) 0.19770(11) 0.0621(14) Uani 1 1 d . . .
H6 H 0.8376 0.8479 0.2084 0.075 Uiso 1 1 calc R . .
C7 C 0.9181(3) 0.67841(19) 0.16134(11) 0.0629(15) Uani 1 1 d . . .
H7 H 0.9066 0.6598 0.1479 0.075 Uiso 1 1 calc R . .
C8 C 0.9869(3) 0.68526(19) 0.17130(11) 0.0649(15) Uani 1 1 d . . .
H8 H 1.0290 0.6718 0.1660 0.078 Uiso 1 1 calc R . .
C9 C 0.9802(3) 0.71555(17) 0.19022(10) 0.0557(13) Uani 1 1 d . . .
H9 H 1.0173 0.7269 0.2000 0.067 Uiso 1 1 calc R . .
C10 C 0.9419(3) 0.8294(2) 0.25837(13) 0.0765(19) Uani 1 1 d . . .
H10 H 0.9379 0.8468 0.2728 0.092 Uiso 1 1 calc R . .
C11 C 0.9963(3) 0.8318(2) 0.23895(12) 0.0727(18) Uani 1 1 d . . .
H11 H 1.0365 0.8498 0.2391 0.087 Uiso 1 1 calc R . .
C12 C 0.9776(4) 0.8028(2) 0.22042(13) 0.0748(18) Uani 1 1 d . . .
H12 H 1.0024 0.7980 0.2053 0.090 Uiso 1 1 calc R . .
C13 C 0.7650(2) 0.71147(15) 0.13742(10) 0.0433(11) Uani 1 1 d . . .
C14 C 0.6631(3) 0.70984(17) 0.17281(9) 0.0527(13) Uani 1 1 d . . .
C15 C 0.7579(3) 0.64364(19) 0.17108(9) 0.0499(12) Uani 1 1 d . . .
C16 C 0.9203(3) 0.70553(17) 0.08762(12) 0.0594(14) Uani 1 1 d . . .
H16 H 0.9096 0.7086 0.1048 0.071 Uiso 1 1 calc R . .
C17 C 0.9925(4) 0.7005(2) 0.08031(13) 0.0734(17) Uani 1 1 d . . .
H17 H 1.0278 0.7001 0.0928 0.088 Uiso 1 1 calc R . .
C18 C 1.0111(3) 0.6962(2) 0.05600(12) 0.0678(16) Uani 1 1 d . . .
H18 H 1.0589 0.6926 0.0514 0.081 Uiso 1 1 calc R . .
C19 C 0.9535(3) 0.69715(19) 0.03618(12) 0.0676(16) Uani 1 1 d . . .
C20 C 0.8817(3) 0.70070(17) 0.04513(10) 0.0559(13) Uani 1 1 d . . .
C21 C 0.9628(4) 0.6894(2) 0.00997(12) 0.0691(16) Uani 1 1 d . . .
H21 H 1.0086 0.6836 0.0039 0.083 Uiso 1 1 calc R . .
C22 C 0.9088(4) 0.68994(19) -0.00632(13) 0.0718(18) Uani 1 1 d . . .
H22 H 0.9184 0.6888 -0.0237 0.086 Uiso 1 1 calc R . .
C23 C 0.8370(3) 0.69218(17) 0.00195(10) 0.0604(14) Uani 1 1 d . . .
C24 C 0.7793(3) 0.69160(19) -0.01410(11) 0.0657(15) Uani 1 1 d . . .
H24 H 0.7859 0.6887 -0.0316 0.079 Uiso 1 1 calc R . .
C25 C 0.7097(3) 0.69538(18) -0.00393(11) 0.0653(15) Uani 1 1 d . . .
H25 H 0.6697 0.6935 -0.0144 0.078 Uiso 1 1 calc R . .
C26 C 0.7025(3) 0.70182(16) 0.02159(9) 0.0530(13) Uani 1 1 d . . .
H26 H 0.6565 0.7046 0.0282 0.064 Uiso 1 1 calc R . .
C27 C 0.8250(3) 0.69899(15) 0.02830(9) 0.0509(13) Uani 1 1 d . . .
C28 C 0.7261(3) 0.8075(2) 0.09095(12) 0.0737(17) Uani 1 1 d . . .
H28A H 0.6914 0.7914 0.1006 0.111 Uiso 1 1 calc R . .
H28B H 0.7021 0.8294 0.0810 0.111 Uiso 1 1 calc R . .
H28C H 0.7594 0.8213 0.1023 0.111 Uiso 1 1 calc R . .
Cl1 Cl 0.65485(6) 0.92963(4) 0.071729(19) 0.0425(3) Uani 1 1 d . . .
Fe1 Fe 0.76591(4) 0.70698(2) 0.174140(13) 0.04546(19) Uani 1 1 d . . .
N1 N 0.7694(2) 0.69989(14) 0.21164(8) 0.0505(10) Uani 1 1 d . . .
N2 N 0.8161(2) 0.72349(13) 0.22579(7) 0.0503(10) Uani 1 1 d . . .
N3 N 0.7725(2) 0.76997(13) 0.17803(7) 0.0428(9) Uani 1 1 d . . .
N4 N 0.8175(2) 0.78682(13) 0.19640(7) 0.0472(10) Uani 1 1 d . . .
N5 N 0.8713(2) 0.70358(12) 0.17461(7) 0.0468(9) Uani 1 1 d . . .
N6 N 0.9101(2) 0.72622(15) 0.19228(8) 0.0571(11) Uani 1 1 d . . .
N7 N 0.9158(3) 0.78201(16) 0.22790(10) 0.0718(13) Uani 1 1 d . . .
N8 N 0.8977(3) 0.79630(16) 0.25106(9) 0.0677(13) Uani 1 1 d . . .
N9 N 0.7657(2) 0.71404(13) 0.11596(8) 0.0458(9) Uani 1 1 d . . .
N10 N 0.6019(2) 0.71302(12) 0.17198(7) 0.0427(9) Uani 1 1 d . . .
N11 N 0.7550(2) 0.60665(13) 0.17015(7) 0.0422(9) Uani 1 1 d . . .
N12 N 0.8670(2) 0.70601(13) 0.07088(8) 0.0486(10) Uani 1 1 d . . .
N13 N 0.7573(2) 0.70434(12) 0.03764(7) 0.0454(9) Uani 1 1 d . . .
Ni1 Ni 0.75707(3) 0.709380(19) 0.077380(11) 0.04163(17) Uani 1 1 d . . .
O1 O 0.76455(19) 0.77770(11) 0.07404(6) 0.0520(8) Uani 1 1 d . . .
O2 O 0.4127(3) 0.92057(18) 0.18498(10) 0.0472(13) Uani 0.58 1 d P . .
H2D H 0.4403 0.8993 0.1886 0.057 Uiso 0.58 1 d PR . .
H2C H 0.4358 0.9445 0.1860 0.057 Uiso 0.58 1 d PR . .
O3 O 0.4180(4) 0.9437(2) 0.11369(12) 0.0467(17) Uani 0.46 1 d P . .
H3A H 0.3903 0.9650 0.1103 0.056 Uiso 0.46 1 d PR . .
H3B H 0.4605 0.9502 0.1093 0.056 Uiso 0.46 1 d PR . .
O4 O 0.6250 0.06407(18) 0.1250 0.0571(13) Uani 0.92 2 d SP . .
H4D H 0.5922 0.0450 0.1232 0.068 Uiso 0.46 1 d PR . .
H4C H 0.6617 0.0522 0.1316 0.068 Uiso 0.46 1 d PR . .
O5 O 0.6250 0.620(2) 0.1250 0.072(8) Uani 1 2 d S . .
H5B H 0.6541 0.6021 0.1182 0.086 Uiso 0.50 1 d PR . .
H5C H 0.5843 0.6079 0.1266 0.086 Uiso 0.50 1 d PR . .
O11 O 0.66086(17) 0.89671(10) 0.05285(6) 0.0458(8) Uani 1 1 d . . .
O12 O 0.60950(16) 0.91464(10) 0.09218(6) 0.0427(7) Uani 1 1 d . . .
O13 O 0.62741(17) 0.96906(9) 0.06145(5) 0.0422(7) Uani 1 1 d . . .
O14 O 0.72360(18) 0.93738(10) 0.08339(5) 0.0454(8) Uani 1 1 d . . .

loop_
_atom_site_aniso_label
_atom_site_aniso_U_11
_atom_site_aniso_U_22
_atom_site_aniso_U_33
_atom_site_aniso_U_23
_atom_site_aniso_U_13
_atom_site_aniso_U_12
B1 0.059(4) 0.060(4) 0.041(3) -0.008(3) -0.012(3) -0.017(3)
C1 0.059(3) 0.051(3) 0.037(3) 0.008(2) 0.000(2) 0.003(2)
C2 0.078(4) 0.077(4) 0.039(3) 0.000(3) 0.011(3) -0.013(3)
C3 0.073(4) 0.064(3) 0.031(2) 0.001(2) -0.016(2) -0.001(3)
C4 0.068(4) 0.040(3) 0.069(4) 0.006(3) 0.007(3) -0.009(3)
C5 0.074(4) 0.046(3) 0.069(4) 0.001(3) 0.011(3) -0.007(3)
C6 0.067(4) 0.048(3) 0.071(4) -0.004(3) 0.011(3) -0.012(3)
C7 0.058(4) 0.069(4) 0.061(3) 0.005(3) 0.012(3) 0.020(3)
C8 0.053(3) 0.064(4) 0.078(4) -0.025(3) 0.004(3) 0.004(3)
C9 0.038(3) 0.054(3) 0.075(4) -0.012(3) -0.005(2) 0.007(2)
C10 0.072(4) 0.078(4) 0.079(4) 0.007(3) -0.035(4) -0.036(3)
C11 0.071(4) 0.074(4) 0.073(4) 0.014(3) -0.042(3) -0.017(3)
C12 0.079(4) 0.072(4) 0.074(4) -0.001(3) -0.021(3) -0.027(3)
C13 0.044(3) 0.039(3) 0.047(3) -0.004(2) -0.001(2) 0.002(2)
C14 0.068(4) 0.058(3) 0.032(3) -0.005(2) -0.002(2) -0.009(3)
C15 0.049(3) 0.059(3) 0.042(3) 0.004(2) -0.001(2) -0.004(3)
C16 0.046(3) 0.059(3) 0.073(4) 0.007(3) -0.012(3) 0.000(3)
C17 0.071(4) 0.070(4) 0.079(5) 0.011(3) -0.002(3) 0.010(3)
C18 0.054(3) 0.077(4) 0.072(4) -0.013(3) 0.006(3) 0.008(3)
C19 0.068(4) 0.069(4) 0.066(4) 0.003(3) 0.011(3) 0.006(3)
C20 0.061(3) 0.053(3) 0.054(3) 0.004(2) 0.010(3) 0.005(3)
C21 0.071(4) 0.076(4) 0.060(4) 0.005(3) 0.021(3) 0.009(3)
C22 0.076(4) 0.073(4) 0.067(4) 0.006(3) 0.041(3) 0.019(3)
C23 0.076(4) 0.055(3) 0.051(3) -0.004(2) 0.021(3) 0.005(3)
C24 0.075(4) 0.072(4) 0.050(3) 0.003(3) -0.009(3) 0.009(3)
C25 0.078(4) 0.062(4) 0.056(4) 0.016(3) 0.000(3) 0.011(3)
C26 0.074(4) 0.052(3) 0.033(3) 0.010(2) -0.015(2) 0.001(3)
C27 0.071(4) 0.040(3) 0.042(3) 0.007(2) 0.011(2) 0.007(2)
C28 0.071(4) 0.076(4) 0.074(4) -0.001(3) 0.019(3) 0.009(3)
Cl1 0.0466(6) 0.0536(7) 0.0272(5) 0.0063(5) -0.0010(4) -0.0040(5)
Fe1 0.0442(4) 0.0425(4) 0.0496(4) 0.0003(3) -0.0007(3) -0.0034(3)
N1 0.051(2) 0.052(2) 0.048(2) 0.0052(19) -0.0053(19) -0.015(2)
N2 0.059(3) 0.056(3) 0.036(2) 0.0015(19) -0.0084(18) -0.012(2)
N3 0.040(2) 0.049(2) 0.040(2) -0.0041(17) -0.0042(16) -0.0076(18)
N4 0.052(2) 0.046(2) 0.044(2) -0.0023(18) 0.0024(18) -0.0058(19)
N5 0.053(2) 0.052(2) 0.036(2) -0.0012(17) -0.0063(18) -0.002(2)
N6 0.055(3) 0.062(3) 0.054(3) -0.001(2) -0.011(2) -0.005(2)
N7 0.071(3) 0.071(3) 0.073(3) -0.003(3) -0.014(3) -0.017(3)
N8 0.078(3) 0.075(3) 0.051(3) -0.010(2) -0.005(2) -0.002(3)
N9 0.047(2) 0.054(2) 0.037(2) 0.0063(18) -0.0010(18) -0.0040(18)
N10 0.041(2) 0.049(2) 0.038(2) -0.0005(17) -0.0049(17) -0.0025(18)
N11 0.055(3) 0.036(2) 0.035(2) 0.0083(16) -0.0019(17) -0.0070(19)
N12 0.049(2) 0.052(2) 0.045(2) 0.0050(18) 0.0068(19) -0.0025(19)
N13 0.061(3) 0.042(2) 0.033(2) 0.0097(16) 0.0093(19) 0.0032(19)
Ni1 0.0432(3) 0.0437(3) 0.0380(3) 0.0048(2) 0.0020(2) 0.0003(3)
O1 0.064(2) 0.0443(19) 0.048(2) 0.0012(15) -0.0069(16) 0.0005(16)
O2 0.052(3) 0.046(3) 0.044(3) -0.002(2) 0.002(2) -0.006(3)
O3 0.053(4) 0.052(4) 0.036(4) 0.001(3) 0.006(3) -0.002(3)
O4 0.055(3) 0.062(3) 0.054(3) 0.000 0.011(3) 0.000
O5 0.071(3) 0.07(2) 0.073(3) 0.000 -0.014(9) 0.000
O11 0.0466(19) 0.054(2) 0.0372(17) 0.0063(14) -0.0010(14) -0.0040(15)
O12 0.0407(18) 0.0490(18) 0.0383(17) -0.0005(13) -0.0049(13) -0.0025(14)
O13 0.0554(19) 0.0364(16) 0.0347(15) 0.0083(12) -0.0019(14) -0.0070(15)
O14 0.061(2) 0.0417(17) 0.0330(16) 0.0097(13) 0.0093(14) 0.0032(15)

loop_
_atom_type_symbol
_atom_type_description
_atom_type_scat_dispersion_real
_atom_type_scat_dispersion_imag
_atom_type_scat_source
C C 0.0033 0.0016 'International Tables Vol C Tables 4.2.6.8 and 6.1.1.4'
H H 0.0000 0.0000 'International Tables Vol C Tables 4.2.6.8 and 6.1.1.4'
B B 0.0013 0.0007 'International Tables Vol C Tables 4.2.6.8 and 6.1.1.4'
Cl Cl 0.1484 0.1585 'International Tables Vol C Tables 4.2.6.8 and 6.1.1.4'
Fe Fe 0.3463 0.8444 'International Tables Vol C Tables 4.2.6.8 and 6.1.1.4'
N N 0.0061 0.0033 'International Tables Vol C Tables 4.2.6.8 and 6.1.1.4'
Ni Ni 0.3393 1.1124 'International Tables Vol C Tables 4.2.6.8 and 6.1.1.4'
O O 0.0106 0.0060 'International Tables Vol C Tables 4.2.6.8 and 6.1.1.4'

loop_
_geom_angle_atom_site_label_1
_geom_angle_atom_site_label_2
_geom_angle_atom_site_label_3
_geom_angle
_geom_angle_site_symmetry_1
_geom_angle_site_symmetry_3
_geom_angle_publ_flag
N7 B1 N2 115.7(4) . . ?
N7 B1 N6 111.4(5) . . ?
N2 B1 N6 106.8(4) . . ?
N7 B1 N4 107.5(4) . . ?
N2 B1 N4 106.0(4) . . ?
N6 B1 N4 109.3(4) . . ?
N1 C1 C2 109.2(5) . . ?
N1 C1 H1 125.4 . . ?
C2 C1 H1 125.4 . . ?
C3 C2 C1 104.5(5) . . ?
C3 C2 H2 127.7 . . ?
C1 C2 H2 127.7 . . ?
C2 C3 N2 110.9(5) . . ?
C2 C3 H3 124.6 . . ?
N2 C3 H3 124.6 . . ?
N3 C4 C5 109.8(5) . . ?
N3 C4 H4 125.1 . . ?
C5 C4 H4 125.1 . . ?
C4 C5 C6 104.8(5) . . ?
C4 C5 H5 127.6 . . ?
C6 C5 H5 127.6 . . ?
N4 C6 C5 108.2(5) . . ?
N4 C6 H6 125.9 . . ?
C5 C6 H6 125.9 . . ?
N5 C7 C8 108.3(5) . . ?
N5 C7 H7 125.9 . . ?
C8 C7 H7 125.9 . . ?
C9 C8 C7 106.8(5) . . ?
C9 C8 H8 126.6 . . ?
C7 C8 H8 126.6 . . ?
N6 C9 C8 108.1(5) . . ?
N6 C9 H9 125.9 . . ?
C8 C9 H9 125.9 . . ?
N8 C10 C11 105.3(6) . . ?
N8 C10 H10 127.3 . . ?
C11 C10 H10 127.3 . . ?
C12 C11 C10 107.1(6) . . ?
C12 C11 H11 126.5 . . ?
C10 C11 H11 126.5 . . ?
C11 C12 N7 108.1(6) . . ?
C11 C12 H12 125.9 . . ?
N7 C12 H12 125.9 . . ?
N9 C13 Fe1 178.8(4) . . ?
N10 C14 Fe1 177.7(5) . . ?
N11 C15 Fe1 177.2(5) . . ?
N12 C16 C17 122.4(6) . . ?
N12 C16 H16 118.8 . . ?
C17 C16 H16 118.8 . . ?
C18 C17 C16 121.5(6) . . ?
C18 C17 H17 119.2 . . ?
C16 C17 H17 119.2 . . ?
C17 C18 C19 118.5(6) . . ?
C17 C18 H18 120.8 . . ?
C19 C18 H18 120.8 . . ?
C21 C19 C20 116.9(6) . . ?
C21 C19 C18 126.0(6) . . ?
C20 C19 C18 116.6(5) . . ?
C27 C20 N12 118.4(5) . . ?
C27 C20 C19 120.5(5) . . ?
N12 C20 C19 121.1(5) . . ?
C22 C21 C19 122.4(6) . . ?
C22 C21 H21 118.8 . . ?
C19 C21 H21 118.8 . . ?
C21 C22 C23 121.7(6) . . ?
C21 C22 H22 119.1 . . ?
C23 C22 H22 119.1 . . ?
C24 C23 C22 123.9(6) . . ?
C24 C23 C27 118.6(5) . . ?
C22 C23 C27 117.3(6) . . ?
C23 C24 C25 119.4(5) . . ?
C23 C24 H24 120.3 . . ?
C25 C24 H24 120.3 . . ?
C26 C25 C24 118.5(6) . . ?
C26 C25 H25 120.8 . . ?
C24 C25 H25 120.8 . . ?
N13 C26 C25 123.8(5) . . ?
N13 C26 H26 118.1 . . ?
C25 C26 H26 118.1 . . ?
N13 C27 C20 118.4(5) . . ?
N13 C27 C23 121.0(5) . . ?
C20 C27 C23 120.6(5) . . ?
O1 C28 H28A 109.5 . . ?
O1 C28 H28B 109.5 . . ?
H28A C28 H28B 109.5 . . ?
O1 C28 H28C 109.5 . . ?
H28A C28 H28C 109.5 . . ?
H28B C28 H28C 109.5 . . ?
O13 Cl1 O11 111.43(18) . . ?
O13 Cl1 O14 110.16(18) . . ?
O11 Cl1 O14 110.09(19) . . ?
O13 Cl1 O12 109.99(19) . . ?
O11 Cl1 O12 110.04(19) . . ?
O14 Cl1 O12 104.94(17) . . ?
C14 Fe1 C13 87.2(2) . . ?
C14 Fe1 N3 91.27(19) . . ?
C13 Fe1 N3 92.03(17) . . ?
C14 Fe1 C15 88.0(2) . . ?
C13 Fe1 C15 89.3(2) . . ?
N3 Fe1 C15 178.5(2) . . ?
C14 Fe1 N5 178.57(18) . . ?
C13 Fe1 N5 91.44(18) . . ?
N3 Fe1 N5 89.28(16) . . ?
C15 Fe1 N5 91.45(19) . . ?
C14 Fe1 N1 94.24(19) . . ?
C13 Fe1 N1 177.40(19) . . ?
N3 Fe1 N1 90.09(16) . . ?
C15 Fe1 N1 88.63(19) . . ?
N5 Fe1 N1 87.08(16) . . ?
C1 N1 N2 107.8(4) . . ?
C1 N1 Fe1 131.6(3) . . ?
N2 N1 Fe1 120.6(3) . . ?
N1 N2 C3 107.7(4) . . ?
N1 N2 B1 117.1(4) . . ?
C3 N2 B1 135.0(4) . . ?
C4 N3 N4 106.1(4) . . ?
C4 N3 Fe1 134.3(3) . . ?
N4 N3 Fe1 118.9(3) . . ?
C6 N4 N3 110.9(4) . . ?
C6 N4 B1 130.4(5) . . ?
N3 N4 B1 118.6(4) . . ?
C7 N5 N6 107.1(4) . . ?
C7 N5 Fe1 131.8(4) . . ?
N6 N5 Fe1 120.8(3) . . ?
C9 N6 N5 109.7(4) . . ?
C9 N6 B1 133.5(4) . . ?
N5 N6 B1 116.6(4) . . ?
N8 N7 C12 108.8(5) . . ?
N8 N7 B1 123.3(5) . . ?
C12 N7 B1 126.9(5) . . ?
N7 N8 C10 110.3(5) . . ?
C13 N9 Ni1 170.5(4) . . ?
C14 N10 Ni1 171.4(4) . 4_655 ?
C15 N11 Ni1 172.8(4) . 3_565 ?
C16 N12 C20 119.7(5) . . ?
C16 N12 Ni1 129.0(4) . . ?
C20 N12 Ni1 111.1(3) . . ?
C26 N13 C27 118.5(4) . . ?
C26 N13 Ni1 129.5(3) . . ?
C27 N13 Ni1 111.7(3) . . ?
N11 Ni1 N10 91.97(16) 3_565 4_655 ?
N11 Ni1 N9 90.42(15) 3_565 . ?
N10 Ni1 N9 93.36(15) 4_655 . ?
N11 Ni1 N12 88.85(15) 3_565 . ?
N10 Ni1 N12 171.51(15) 4_655 . ?
N9 Ni1 N12 95.08(16) . . ?
N11 Ni1 N13 89.47(14) 3_565 . ?
N10 Ni1 N13 91.31(15) 4_655 . ?
N9 Ni1 N13 175.32(16) . . ?
N12 Ni1 N13 80.24(16) . . ?
N11 Ni1 O1 177.05(15) 3_565 . ?
N10 Ni1 O1 90.78(15) 4_655 . ?
N9 Ni1 O1 90.49(14) . . ?
N12 Ni1 O1 88.27(14) . . ?
N13 Ni1 O1 89.40(13) . . ?
C28 O1 Ni1 122.4(3) . . ?
H2D O2 H2C 109.5 . . ?
H3A O3 H3B 109.5 . . ?
H4D O4 H4C 109.5 . . ?
H5B O5 H5C 109.5 . . ?

loop_
_geom_bond_atom_site_label_1
_geom_bond_atom_site_label_2
_geom_bond_distance
_geom_bond_site_symmetry_2
_geom_bond_publ_flag
B1 N7 1.510(7) . ?
B1 N2 1.541(7) . ?
B1 N6 1.558(8) . ?
B1 N4 1.560(7) . ?
C1 N1 1.341(6) . ?
C1 C2 1.412(7) . ?
C1 H1 0.9300 . ?
C2 C3 1.337(8) . ?
C2 H2 0.9300 . ?
C3 N2 1.357(6) . ?
C3 H3 0.9300 . ?
C4 N3 1.350(6) . ?
C4 C5 1.394(7) . ?
C4 H4 0.9300 . ?
C5 C6 1.413(8) . ?
C5 H5 0.9300 . ?
C6 N4 1.312(6) . ?
C6 H6 0.9300 . ?
C7 N5 1.358(6) . ?
C7 C8 1.403(8) . ?
C7 H7 0.9300 . ?
C8 C9 1.364(7) . ?
C8 H8 0.9300 . ?
C9 N6 1.354(6) . ?
C9 H9 0.9300 . ?
C10 N8 1.362(7) . ?
C10 C11 1.441(9) . ?
C10 H10 0.9300 . ?
C11 C12 1.362(8) . ?
C11 H11 0.9300 . ?
C12 N7 1.376(7) . ?
C12 H12 0.9300 . ?
C13 N9 1.131(6) . ?
C13 Fe1 1.935(5) . ?
C14 N10 1.149(7) . ?
C14 Fe1 1.924(6) . ?
C15 N11 1.132(6) . ?
C15 Fe1 1.948(6) . ?
C16 N12 1.328(7) . ?
C16 C17 1.410(8) . ?
C16 H16 0.9300 . ?
C17 C18 1.331(8) . ?
C17 H17 0.9300 . ?
C18 C19 1.499(8) . ?
C18 H18 0.9300 . ?
C19 C21 1.409(8) . ?
C19 C20 1.425(8) . ?
C20 C27 1.382(8) . ?
C20 N12 1.391(6) . ?
C21 C22 1.324(9) . ?
C21 H21 0.9300 . ?
C22 C23 1.411(8) . ?
C22 H22 0.9300 . ?
C23 C24 1.369(8) . ?
C23 C27 1.419(7) . ?
C24 C25 1.409(8) . ?
C24 H24 0.9300 . ?
C25 C26 1.363(7) . ?
C25 H25 0.9300 . ?
C26 N13 1.329(6) . ?
C26 H26 0.9300 . ?
C27 N13 1.365(6) . ?
C28 O1 1.462(6) . ?
C28 H28A 0.9600 . ?
C28 H28B 0.9600 . ?
C28 H28C 0.9600 . ?
Cl1 O13 1.416(3) . ?
Cl1 O11 1.417(3) . ?
Cl1 O14 1.442(4) . ?
Cl1 O12 1.443(3) . ?
Fe1 N3 1.939(4) . ?
Fe1 N5 1.971(4) . ?
Fe1 N1 1.984(4) . ?
N1 N2 1.354(5) . ?
N3 N4 1.380(5) . ?
N5 N6 1.366(5) . ?
N7 N8 1.337(6) . ?
N9 Ni1 2.039(4) . ?
N10 Ni1 2.038(4) 4_655 ?
N11 Ni1 2.022(4) 3_565 ?
N12 Ni1 2.085(4) . ?
N13 Ni1 2.095(4) . ?
Ni1 N11 2.022(4) 3_565 ?
Ni1 N10 2.038(4) 4_655 ?
Ni1 O1 2.099(3) . ?
O2 H2D 0.8499 . ?
O2 H2C 0.8501 . ?
O3 H3A 0.8500 . ?
O3 H3B 0.8501 . ?
O4 H4D 0.8498 . ?
O4 H4C 0.8501 . ?
O5 H5B 0.8500 . ?
O5 H5C 0.8500 . ?
